data_1544175
loop_
_publ_author_name
'Li, Ling-Zhi'
'Liang, Xiao'
'Sun, Xue'
'Qi, Xiao-Li'
'Wang, Jian'
'Zhao, Qing-Chun'
'Song, Shao-Jiang'

_publ_section_title
;
 Bioactive norditerpenoids and neolignans from the roots of salvia
 miltiorrhiza.
;
_journal_issue 42
_journal_name_full 'Organic &amp; biomolecular chemistry'
_journal_page_first 10050
_journal_page_last 10057
_journal_paper_doi 10.1039/c6ob01784c
_journal_volume 14
_journal_year 2016
_chemical_compound_source 'Salvia miltiorrhiza Bge.'
_chemical_formula_sum 'C19 H22 O4'
_chemical_formula_weight 314.37
_chemical_melting_point 146
_chemical_name_common DS-1
_chemical_name_systematic 'miltiolactone A'
_chemical_properties_physical no
_space_group_IT_number 2
_symmetry_space_group_name_Hall '-P 1'
_symmetry_space_group_name_H-M 'P -1'
_atom_sites_solution_hydrogens geom
_atom_sites_solution_primary direct
_atom_sites_solution_secondary difmap
_audit_creation_method SHELXL-97
_audit_update_record
;
2015-11-10 deposited with the CCDC.
2016-09-20 downloaded from the CCDC.
;
_cell_angle_alpha 71.63(2)
_cell_angle_beta 89.35(2)
_cell_angle_gamma 74.44(3)
_cell_formula_units_Z 2
_cell_length_a 8.424(5)
_cell_length_b 9.093(7)
_cell_length_c 12.323(7)
_cell_measurement_temperature 293(2)
_cell_volume 860.2(10)
_computing_structure_refinement 'SHELXL-97 (Sheldrick, 1997)'
_computing_structure_solution 'SHELXS-97 (Sheldrick, 1990)'
_diffrn_ambient_temperature 293(2)
_diffrn_measured_fraction_theta_full 0.988
_diffrn_measured_fraction_theta_max 0.988
_diffrn_radiation_monochromator graphite
_diffrn_radiation_source 'fine-focus sealed tube'
_diffrn_radiation_type MoK\a
_diffrn_radiation_wavelength 0.71073
_diffrn_reflns_av_R_equivalents 0.0220
_diffrn_reflns_av_sigmaI/netI 0.0309
_diffrn_reflns_limit_h_max 9
_diffrn_reflns_limit_h_min -10
_diffrn_reflns_limit_k_max 11
_diffrn_reflns_limit_k_min -11
_diffrn_reflns_limit_l_max 15
_diffrn_reflns_limit_l_min -15
_diffrn_reflns_number 8499
_diffrn_reflns_theta_full 27.48
_diffrn_reflns_theta_max 27.48
_diffrn_reflns_theta_min 3.15
_exptl_absorpt_coefficient_mu 0.084
_exptl_absorpt_correction_T_max 0.9895
_exptl_absorpt_correction_T_min 0.9883
_exptl_crystal_colour white
_exptl_crystal_density_diffrn 1.214
_exptl_crystal_density_method 'not measured'
_exptl_crystal_description prisma
_exptl_crystal_F_000 336
_exptl_crystal_preparation no
_exptl_crystal_size_max 0.14
_exptl_crystal_size_mid 0.13
_exptl_crystal_size_min 0.13
_refine_diff_density_max 0.221
_refine_diff_density_min -0.150
_refine_diff_density_rms 0.033
_refine_ls_extinction_method none
_refine_ls_goodness_of_fit_ref 1.118
_refine_ls_hydrogen_treatment mixed
_refine_ls_matrix_type full
_refine_ls_number_parameters 213
_refine_ls_number_reflns 3891
_refine_ls_number_restraints 0
_refine_ls_restrained_S_all 1.118
_refine_ls_R_factor_all 0.0641
_refine_ls_R_factor_gt 0.0458
_refine_ls_shift/su_max 0.004
_refine_ls_shift/su_mean 0.001
_refine_ls_structure_factor_coef Fsqd
_refine_ls_weighting_details 'calc w=1/[\s^2^(Fo^2^)+(0.0685P)^2^+0.0491P] where P=(Fo^2^+2Fc^2^)/3'
_refine_ls_weighting_scheme calc
_refine_ls_wR_factor_gt 0.1268
_refine_ls_wR_factor_ref 0.1355
_reflns_number_gt 2772
_reflns_number_total 3891
_reflns_threshold_expression >2sigma(I)
_cod_data_source_file c6ob01784c2.cif
_cod_data_source_block shelxl
_cod_depositor_comments 'Adding full bibliography for 1544175.cif.'
_cod_original_cell_volume 860.1(9)
_cod_original_sg_symbol_H-M P1
_cod_original_formula_moiety 314
_cod_database_code 1544175

loop_
_symmetry_equiv_pos_as_xyz
'x, y, z'
'-x, -y, -z'

loop_
_atom_site_label
_atom_site_type_symbol
_atom_site_fract_x
_atom_site_fract_y
_atom_site_fract_z
_atom_site_U_iso_or_equiv
_atom_site_adp_type
_atom_site_occupancy
_atom_site_symmetry_multiplicity
_atom_site_calc_flag
_atom_site_refinement_flags
C1 C 0.22222(19) 0.3226(2) 0.41357(13) 0.0559(4) Uani 1 1 d .
H1 H 0.1892 0.2655 0.3661 0.067 Uiso 1 1 calc R
C2 C 0.1860(3) 0.4979(2) 0.34466(17) 0.0782(6) Uani 1 1 d .
H2A H 0.2169 0.5579 0.3896 0.094 Uiso 1 1 calc R
H2B H 0.0694 0.5436 0.3194 0.094 Uiso 1 1 calc R
C3 C 0.2906(3) 0.5028(2) 0.24175(16) 0.0766(6) Uani 1 1 d .
H3A H 0.2636 0.6134 0.1907 0.092 Uiso 1 1 calc R
H3B H 0.2582 0.4392 0.2004 0.092 Uiso 1 1 calc R
C4 C 0.4817(2) 0.44044(19) 0.26902(13) 0.0555(4) Uani 1 1 d .
C5 C 0.5614(3) 0.3942(3) 0.16858(14) 0.0749(6) Uani 1 1 d .
H5A H 0.6794 0.3578 0.1842 0.112 Uiso 1 1 calc R
H5B H 0.5326 0.4865 0.1002 0.112 Uiso 1 1 calc R
H5C H 0.5225 0.3093 0.1579 0.112 Uiso 1 1 calc R
C6 C 0.5461(4) 0.5731(2) 0.2877(2) 0.0949(7) Uani 1 1 d .
H6A H 0.4892 0.6082 0.3470 0.142 Uiso 1 1 calc R
H6B H 0.5271 0.6626 0.2178 0.142 Uiso 1 1 calc R
H6C H 0.6624 0.5319 0.3102 0.142 Uiso 1 1 calc R
C7 C 0.52592(18) 0.29810(17) 0.37971(11) 0.0432(3) Uani 1 1 d .
C8 C 0.68591(18) 0.21619(18) 0.42972(12) 0.0463(3) Uani 1 1 d .
H8 H 0.7750 0.2330 0.3870 0.056 Uiso 1 1 calc R
C9 C 0.71633(17) 0.11039(18) 0.54128(12) 0.0448(3) Uani 1 1 d .
H9 H 0.8252 0.0547 0.5694 0.054 Uiso 1 1 calc R
C10 C 0.58980(16) 0.08376(16) 0.61352(11) 0.0369(3) Uani 1 1 d .
C11 C 0.42996(16) 0.15972(16) 0.55976(11) 0.0375(3) Uani 1 1 d .
C12 C 0.40217(17) 0.25512(17) 0.44612(11) 0.0412(3) Uani 1 1 d .
C13 C 0.26673(17) 0.17853(19) 0.60639(13) 0.0464(3) Uani 1 1 d .
C14 C 0.61198(16) -0.00752(17) 0.73633(11) 0.0407(3) Uani 1 1 d .
H14 H 0.5179 -0.0323 0.7680 0.049 Uiso 1 1 calc R
C15 C 0.74533(16) -0.06058(17) 0.80970(11) 0.0415(3) Uani 1 1 d .
C16 C 0.91191(16) -0.04576(19) 0.77325(12) 0.0452(4) Uani 1 1 d .
C17 C 0.7375(2) -0.1357(2) 0.93781(13) 0.0590(4) Uani 1 1 d .
H17 H 0.6329 -0.1642 0.9488 0.071 Uiso 1 1 calc R
C18 C 0.7336(3) -0.0131(3) 0.99805(16) 0.0878(7) Uani 1 1 d .
H18A H 0.8369 0.0135 0.9922 0.132 Uiso 1 1 calc R
H18B H 0.7161 -0.0577 1.0774 0.132 Uiso 1 1 calc R
H18C H 0.6453 0.0826 0.9626 0.132 Uiso 1 1 calc R
C19 C 0.8759(3) -0.2898(3) 0.99128(19) 0.1046(9) Uani 1 1 d .
H19A H 0.8722 -0.3669 0.9538 0.157 Uiso 1 1 calc R
H19B H 0.8621 -0.3338 1.0714 0.157 Uiso 1 1 calc R
H19C H 0.9806 -0.2661 0.9824 0.157 Uiso 1 1 calc R
O1 O 0.14945(13) 0.28110(15) 0.52293(9) 0.0613(3) Uani 1 1 d .
O2 O 0.23090(12) 0.12081(16) 0.70271(9) 0.0613(3) Uani 1 1 d .
O3 O 1.00921(14) -0.14788(16) 0.74525(12) 0.0745(4) Uani 1 1 d .
O4 O 0.93862(13) 0.08915(15) 0.77567(11) 0.0620(3) Uani 1 1 d .
H4 H 1.0291 0.0941 0.7522 0.093 Uiso 1 1 calc R

loop_
_atom_site_aniso_label
_atom_site_aniso_U_11
_atom_site_aniso_U_22
_atom_site_aniso_U_33
_atom_site_aniso_U_23
_atom_site_aniso_U_13
_atom_site_aniso_U_12
C1 0.0475(8) 0.0688(10) 0.0455(8) -0.0184(7) -0.0007(7) -0.0067(7)
C2 0.0670(12) 0.0694(12) 0.0691(12) -0.0073(9) 0.0004(10) 0.0106(9)
C3 0.0847(13) 0.0656(11) 0.0512(10) -0.0003(8) -0.0052(10) 0.0032(10)
C4 0.0754(11) 0.0471(8) 0.0388(8) -0.0077(6) 0.0041(7) -0.0158(7)
C5 0.0947(14) 0.0851(13) 0.0371(8) -0.0110(8) 0.0111(9) -0.0228(11)
C6 0.147(2) 0.0555(11) 0.0813(14) -0.0096(10) -0.0036(14) -0.0417(13)
C7 0.0541(8) 0.0440(7) 0.0341(7) -0.0156(6) 0.0087(6) -0.0146(6)
C8 0.0454(8) 0.0570(8) 0.0394(7) -0.0161(6) 0.0164(6) -0.0188(7)
C9 0.0356(7) 0.0571(8) 0.0385(7) -0.0133(6) 0.0076(6) -0.0105(6)
C10 0.0350(6) 0.0423(7) 0.0368(7) -0.0152(5) 0.0068(5) -0.0138(5)
C11 0.0365(7) 0.0454(7) 0.0357(7) -0.0177(5) 0.0075(5) -0.0146(6)
C12 0.0433(7) 0.0439(7) 0.0374(7) -0.0174(6) 0.0029(6) -0.0088(6)
C13 0.0346(7) 0.0637(9) 0.0459(8) -0.0223(7) 0.0053(6) -0.0164(6)
C14 0.0346(7) 0.0518(8) 0.0371(7) -0.0123(6) 0.0095(6) -0.0170(6)
C15 0.0365(7) 0.0495(8) 0.0374(7) -0.0118(6) 0.0060(6) -0.0129(6)
C16 0.0318(7) 0.0609(9) 0.0371(7) -0.0129(6) 0.0027(6) -0.0070(6)
C17 0.0463(8) 0.0847(12) 0.0371(8) -0.0037(7) 0.0036(7) -0.0228(8)
C18 0.0831(14) 0.143(2) 0.0436(9) -0.0358(11) 0.0178(9) -0.0349(14)
C19 0.0995(17) 0.1036(18) 0.0637(13) 0.0168(12) -0.0110(13) -0.0032(14)
O1 0.0362(5) 0.0871(8) 0.0528(7) -0.0208(6) 0.0036(5) -0.0067(5)
O2 0.0395(6) 0.0993(9) 0.0483(6) -0.0205(6) 0.0149(5) -0.0289(6)
O3 0.0476(6) 0.0802(8) 0.0900(9) -0.0334(7) 0.0185(6) -0.0023(6)
O4 0.0463(6) 0.0821(8) 0.0733(8) -0.0349(6) 0.0246(6) -0.0325(6)

loop_
_atom_type_symbol
_atom_type_description
_atom_type_scat_dispersion_real
_atom_type_scat_dispersion_imag
_atom_type_scat_source
C C 0.0033 0.0016 'International Tables Vol C Tables 4.2.6.8 and 6.1.1.4'
H H 0.0000 0.0000 'International Tables Vol C Tables 4.2.6.8 and 6.1.1.4'
O O 0.0106 0.0060 'International Tables Vol C Tables 4.2.6.8 and 6.1.1.4'

loop_
_geom_angle_atom_site_label_1
_geom_angle_atom_site_label_2
_geom_angle_atom_site_label_3
_geom_angle
O1 C1 C12 103.35(12)
O1 C1 C2 117.58(15)
C12 C1 C2 109.25(15)
O1 C1 H1 108.8
C12 C1 H1 108.8
C2 C1 H1 108.8
C1 C2 C3 105.09(15)
C1 C2 H2A 110.7
C3 C2 H2A 110.7
C1 C2 H2B 110.7
C3 C2 H2B 110.7
H2A C2 H2B 108.8
C2 C3 C4 116.45(15)
C2 C3 H3A 108.2
C4 C3 H3A 108.2
C2 C3 H3B 108.2
C4 C3 H3B 108.2
H3A C3 H3B 107.3
C7 C4 C5 111.26(14)
C7 C4 C6 106.98(14)
C5 C4 C6 109.57(18)
C7 C4 C3 110.28(14)
C5 C4 C3 109.10(15)
C6 C4 C3 109.61(17)
C4 C5 H5A 109.5
C4 C5 H5B 109.5
H5A C5 H5B 109.5
C4 C5 H5C 109.5
H5A C5 H5C 109.5
H5B C5 H5C 109.5
C4 C6 H6A 109.5
C4 C6 H6B 109.5
H6A C6 H6B 109.5
C4 C6 H6C 109.5
H6A C6 H6C 109.5
H6B C6 H6C 109.5
C12 C7 C8 114.74(12)
C12 C7 C4 119.73(14)
C8 C7 C4 125.01(14)
C9 C8 C7 121.97(13)
C9 C8 H8 119.0
C7 C8 H8 119.0
C8 C9 C10 122.77(13)
C8 C9 H9 118.6
C10 C9 H9 118.6
C11 C10 C9 114.25(12)
C11 C10 C14 119.64(12)
C9 C10 C14 126.05(12)
C12 C11 C10 121.96(12)
C12 C11 C13 106.11(12)
C10 C11 C13 131.38(13)
C11 C12 C7 123.42(13)
C11 C12 C1 110.10(13)
C7 C12 C1 125.85(13)
O2 C13 O1 120.92(13)
O2 C13 C11 129.67(14)
O1 C13 C11 109.39(13)
C15 C14 C10 130.24(13)
C15 C14 H14 114.9
C10 C14 H14 114.9
C14 C15 C16 122.85(12)
C14 C15 C17 122.00(13)
C16 C15 C17 115.11(12)
O3 C16 O4 124.52(14)
O3 C16 C15 122.60(16)
O4 C16 C15 112.88(12)
C18 C17 C15 110.14(15)
C18 C17 C19 111.30(18)
C15 C17 C19 113.29(16)
C18 C17 H17 107.3
C15 C17 H17 107.3
C19 C17 H17 107.3
C17 C18 H18A 109.5
C17 C18 H18B 109.5
H18A C18 H18B 109.5
C17 C18 H18C 109.5
H18A C18 H18C 109.5
H18B C18 H18C 109.5
C17 C19 H19A 109.5
C17 C19 H19B 109.5
H19A C19 H19B 109.5
C17 C19 H19C 109.5
H19A C19 H19C 109.5
H19B C19 H19C 109.5
C13 O1 C1 110.06(12)
C16 O4 H4 109.5

loop_
_geom_bond_atom_site_label_1
_geom_bond_atom_site_label_2
_geom_bond_distance
C1 O1 1.456(2)
C1 C12 1.481(2)
C1 C2 1.499(3)
C1 H1 0.9800
C2 C3 1.532(3)
C2 H2A 0.9700
C2 H2B 0.9700
C3 C4 1.558(3)
C3 H3A 0.9700
C3 H3B 0.9700
C4 C7 1.521(2)
C4 C5 1.522(3)
C4 C6 1.527(3)
C5 H5A 0.9600
C5 H5B 0.9600
C5 H5C 0.9600
C6 H6A 0.9600
C6 H6B 0.9600
C6 H6C 0.9600
C7 C12 1.381(2)
C7 C8 1.393(2)
C8 C9 1.387(2)
C8 H8 0.9300
C9 C10 1.403(2)
C9 H9 0.9300
C10 C11 1.401(2)
C10 C14 1.465(2)
C11 C12 1.379(2)
C11 C13 1.472(2)
C13 O2 1.2081(19)
C13 O1 1.352(2)
C14 C15 1.330(2)
C14 H14 0.9300
C15 C16 1.496(2)
C15 C17 1.518(2)
C16 O3 1.2002(19)
C16 O4 1.314(2)
C17 C18 1.516(3)
C17 C19 1.522(3)
C17 H17 0.9800
C18 H18A 0.9600
C18 H18B 0.9600
C18 H18C 0.9600
C19 H19A 0.9600
C19 H19B 0.9600
C19 H19C 0.9600
O4 H4 0.8200

loop_
_cod_changelog_entry_id
_cod_changelog_entry_author
_cod_changelog_entry_date
_cod_changelog_entry_text
1 'Vaitkus, Antanas' 2024-11-15T15:54:46+02:00
;
 Removed the '_chemical_formula_moiety' data item since it had an incorrect
 value that was almost identical to the value of the '_chemical_formula_weight'
 data item.
;
